data_7720933
loop_
_publ_author_name
'Svensson, Fredric G.'
'Greijer, Bj&#xf6;rn H'
'Guerin, Timothe'
'Agback, Tatiana'
'Agback, Peter'
'Kessler, Vadim G.'

_publ_section_title
;
 Molecular mechanisms behind the potential genotoxicity of metal oxide
 nanoparticles: nucleoside deglycosylation pathway.
;
_journal_issue 21
_journal_name_full 'Dalton transactions (Cambridge, England : 2003)'
_journal_page_first 8161
_journal_page_last 8172
_journal_paper_doi 10.1039/d6dt00402d
_journal_volume 55
_journal_year 2026
_chemical_absolute_configuration rm
_chemical_formula_sum 'C9 H14 N3 O41.33 P0.83 W10'
_chemical_formula_weight 2689.87
_space_group_crystal_system trigonal
_space_group_IT_number 143
_space_group_name_Hall 'P 3'
_space_group_name_H-M_alt 'P 3'
_atom_sites_solution_hydrogens geom
_audit_creation_method SHELXL-2019/1
_audit_update_record
;
2026-02-10 deposited with the CCDC.	2026-04-27 downloaded from the CCDC.
;
_cell_angle_alpha 90
_cell_angle_beta 90
_cell_angle_gamma 120
_cell_formula_units_Z 6
_cell_length_a 25.309(3)
_cell_length_b 25.309(3)
_cell_length_c 15.307(2)
_cell_measurement_reflns_used 9561
_cell_measurement_temperature 296(2)
_cell_measurement_theta_max 25.38
_cell_measurement_theta_min 2.28
_cell_volume 8491.2(18)
_computing_cell_refinement 'Bruker SAINT'
_computing_data_collection 'Bruker APEX2'
_computing_data_reduction 'Bruker SAINT'
_computing_molecular_graphics 'Bruker SHELXTL'
_computing_publication_material 'Bruker SHELXTL'
_computing_structure_refinement 'SHELXL-2019/1 (Sheldrick, 2019)'
_computing_structure_solution 'SHELXS-97 (Sheldrick 2008)'
_diffrn_ambient_temperature 296(2)
_diffrn_measured_fraction_theta_full 0.818
_diffrn_measured_fraction_theta_max 0.817
_diffrn_measurement_device_type 'Bruker D8 Quest ECO'
_diffrn_measurement_method 'Phi scan'
_diffrn_radiation_type MoK\a
_diffrn_radiation_wavelength 0.71073
_diffrn_reflns_av_R_equivalents 0.0460
_diffrn_reflns_av_unetI/netI 0.0738
_diffrn_reflns_Laue_measured_fraction_full 0.818
_diffrn_reflns_Laue_measured_fraction_max 0.817
_diffrn_reflns_limit_h_max 22
_diffrn_reflns_limit_h_min -24
_diffrn_reflns_limit_k_max 26
_diffrn_reflns_limit_k_min -25
_diffrn_reflns_limit_l_max 12
_diffrn_reflns_limit_l_min -15
_diffrn_reflns_number 23227
_diffrn_reflns_point_group_measured_fraction_full 0.732
_diffrn_reflns_point_group_measured_fraction_max 0.732
_diffrn_reflns_theta_full 22.905
_diffrn_reflns_theta_max 22.905
_diffrn_reflns_theta_min 2.788
_diffrn_source 'sealed tube'
_exptl_absorpt_coefficient_mu 20.340
_exptl_absorpt_correction_T_max 0.293
_exptl_absorpt_correction_T_min 0.070
_exptl_absorpt_correction_type multi-scan
_exptl_absorpt_process_details 'Bruker SADABS'
_exptl_crystal_colour yellow
_exptl_crystal_density_diffrn 3.156
_exptl_crystal_density_meas ?
_exptl_crystal_density_method 'not measuerd'
_exptl_crystal_description needle
_exptl_crystal_F_000 7033
_exptl_crystal_size_max 0.280
_exptl_crystal_size_mid 0.090
_exptl_crystal_size_min 0.080
_exptl_transmission_factor_max 0.293
_exptl_transmission_factor_min 0.070
_refine_diff_density_max 2.880
_refine_diff_density_min -2.017
_refine_diff_density_rms 0.353
_refine_ls_abs_structure_details
;
 Flack x determined using 3614 quotients [(I+)-(I-)]/[(I+)+(I-)]
 (Parsons, Flack and Wagner, Acta Cryst. B69 (2013) 249-259).
;
_refine_ls_abs_structure_Flack 0.010(12)
_refine_ls_extinction_method none
_refine_ls_goodness_of_fit_ref 1.052
_refine_ls_hydrogen_treatment constr
_refine_ls_matrix_type full
_refine_ls_number_parameters 1113
_refine_ls_number_reflns 11438
_refine_ls_number_restraints 365
_refine_ls_restrained_S_all 1.034
_refine_ls_R_factor_all 0.0754
_refine_ls_R_factor_gt 0.0499
_refine_ls_shift/su_max 0.003
_refine_ls_shift/su_mean 0.000
_refine_ls_structure_factor_coef Fsqd
_refine_ls_weighting_details 'w=1/[\s^2^(Fo^2^)+(0.0560P)^2^+362.6633P] where P=(Fo^2^+2Fc^2^)/3'
_refine_ls_weighting_scheme calc
_refine_ls_wR_factor_gt 0.1183
_refine_ls_wR_factor_ref 0.1362
_reflns_Friedel_coverage 0.790
_reflns_Friedel_fraction_full 0.646
_reflns_Friedel_fraction_max 0.646
_reflns_number_gt 9297
_reflns_number_total 11438
_reflns_threshold_expression 'I > 2\s(I)'
_cod_data_source_file d6dt00402d2.cif
_cod_data_source_block Cyt_PW_20240717_0m_aP3
_cod_depositor_comments
;
The following automatic conversions were performed:

data item '_exptl_absorpt_correction_type' value 'Multi-scan' was
changed to 'multi-scan' in accordance with the
/home/data/users/saulius/crontab/automatic-downloads/rss-feeds/RSC/lib/dictionaries/cif_core.dic
dictionary named 'cif_core.dic' version 2.4.2 last updated on
2011-04-26.

data item '_exptl_crystal_density_meas' value 'not measured' was
changed to '?' -- the value is perceived as not measured.

Automatic conversion script
Id: cif_fix_values 8170 2020-07-09 18:12:32Z antanas 

 Adding full bibliography for 7720929--7720934.cif.
;
_cod_original_cell_volume 8491(2)
_cod_database_code 7720933
_shelx_shelxl_version_number 2019/1
_shelx_space_group_comment
;
The symmetry employed for this shelxl refinement is uniquely defined
by the following loop, which should always be used as a source of
symmetry information in preference to the above space-group names.
They are only intended as comments.
;
_shelx_estimated_absorpt_t_min 0.070
_shelx_estimated_absorpt_t_max 0.293
_exptl_absorpt_special_details 'Bruker SADABS'

loop_
_space_group_symop_operation_xyz
'x, y, z'
'-y, x-y, z'
'-x+y, -x, z'

loop_
_atom_site_label
_atom_site_type_symbol
_atom_site_fract_x
_atom_site_fract_y
_atom_site_fract_z
_atom_site_U_iso_or_equiv
_atom_site_adp_type
_atom_site_occupancy
_atom_site_site_symmetry_order
_atom_site_calc_flag
_atom_site_refinement_flags_posn
_atom_site_refinement_flags_adp
_atom_site_refinement_flags_occupancy
_atom_site_disorder_assembly
_atom_site_disorder_group
W1 W 0.57710(10) 0.28997(10) 0.78065(15) 0.0308(6) Uani 1 1 d . . . . .
W2 W 0.38017(10) 0.61625(10) 0.16036(15) 0.0301(6) Uani 1 1 d . . . . .
W3 W 0.61979(10) 0.38376(10) 1.16032(15) 0.0297(6) Uani 1 1 d . . . . .
W4 W 0.42284(10) 0.71000(10) -0.21949(15) 0.0317(6) Uani 1 1 d . . . . .
W5 W 0.52492(11) 0.19473(11) 0.97843(16) 0.0354(6) Uani 1 1 d . . . . .
W6 W 0.53193(11) 0.34348(11) 0.97580(16) 0.0361(6) Uani 1 1 d . . . . .
W7 W 0.46805(11) 0.65660(12) -0.02400(16) 0.0364(7) Uani 1 1 d . . . . .
W8 W 0.61098(11) 0.07879(11) 0.35675(16) 0.0378(7) Uani 1 1 d . . . . .
W9 W 0.60919(12) 0.08510(11) 0.68498(17) 0.0385(7) Uani 1 1 d . . . . .
W10 W 0.47501(11) 0.80517(11) -0.02141(16) 0.0366(7) Uani 1 1 d . . . . .
W11 W 0.46523(12) 0.07734(11) 0.35713(17) 0.0392(7) Uani 1 1 d . . . . .
W12 W 0.38919(11) -0.07880(11) 0.35675(17) 0.0382(7) Uani 1 1 d . . . . .
W13 W 0.42043(12) -0.16239(11) 0.52752(17) 0.0384(7) Uani 1 1 d . . . . .
W14 W 0.39092(12) -0.08507(11) 0.68504(17) 0.0389(7) Uani 1 1 d . . . . .
W15 W 0.53482(12) -0.07738(11) 0.35717(17) 0.0394(7) Uani 1 1 d . . . . .
W16 W 0.47349(12) 0.08357(11) 0.68508(17) 0.0397(7) Uani 1 1 d . . . . .
W17 W 0.52659(12) -0.08358(11) 0.68497(17) 0.0400(7) Uani 1 1 d . . . . .
W18 W 0.64113(11) 0.00199(11) 0.51481(18) 0.0397(7) Uani 1 1 d . . . . .
W19 W 0.57956(12) 0.16227(11) 0.52752(17) 0.0382(7) Uani 1 1 d . . . . .
W20 W 0.35895(11) -0.00188(11) 0.51489(18) 0.0400(7) Uani 1 1 d . . . . .
P2 P 0.666667 0.333333 0.9761(13) 0.004 Uiso 1 3 d S U P . .
P3 P 0.333333 0.666667 -0.0233(13) 0.004 Uiso 1 3 d S U P . .
P1 P 0.4998(6) -0.0004(6) 0.5194(8) 0.004 Uiso 1 1 d . U . . .
O4 O 0.5812(15) 0.0018(15) 0.304(2) 0.032(9) Uani 1 1 d . U . . .
O5 O 0.4184(17) -0.0016(15) 0.306(2) 0.040(10) Uani 1 1 d . . . . .
O13A O 0.6313(14) 0.2683(14) 1.005(2) 0.025(8) Uani 1 1 d . U . . .
O2B O 0.3682(15) 0.7316(15) 0.006(2) 0.031(8) Uani 1 1 d . U . . .
O6 O 0.6043(16) -0.0595(17) 0.427(2) 0.038(9) Uani 1 1 d . U . . .
O7 O 0.4511(14) -0.0007(14) 0.467(2) 0.027(8) Uani 1 1 d . U . . .
O3B O 0.4866(14) 0.7394(14) 0.005(2) 0.023(8) Uani 1 1 d . U . . .
O1A O 0.5512(15) 0.3277(15) 0.860(2) 0.030(8) Uani 1 1 d . U . . .
O8 O 0.3715(16) -0.1558(14) 0.615(2) 0.036(10) Uani 1 1 d . . . . .
O9 O 0.3973(16) 0.0605(16) 0.428(2) 0.041(10) Uani 1 1 d . . . . .
O2A O 0.5144(16) 0.2616(18) 1.003(2) 0.037(10) Uani 1 1 d . . . . .
O4B O 0.3952(14) 0.5997(14) 0.261(2) 0.026(8) Uani 1 1 d . U . . .
O5B O 0.4489(14) 0.6714(14) -0.139(2) 0.026(8) Uani 1 1 d . U . . .
O10 O 0.6593(15) 0.1266(18) 0.279(3) 0.046(11) Uani 1 1 d . . . . .
O6B O 0.4530(17) 0.7727(15) -0.137(2) 0.034(9) Uani 1 1 d . . . . .
O11 O 0.3350(17) -0.0630(15) 0.425(2) 0.038(10) Uani 1 1 d . . . . .
O12 O 0.5231(16) 0.1550(15) 0.617(3) 0.042(10) Uani 1 1 d . . . . .
O13 O 0.5275(16) 0.0575(17) 0.580(2) 0.043(10) Uani 1 1 d . U . . .
O3A O 0.6028(15) 0.3984(15) 1.258(2) 0.034(9) Uani 1 1 d . U . . .
O4A O 0.5198(18) 0.2623(18) 0.709(3) 0.050(12) Uani 1 1 d . . . . .
O14 O 0.4757(17) -0.1534(16) 0.617(2) 0.040(9) Uani 1 1 d . U . . .
O15 O 0.5878(16) -0.0573(15) 0.596(2) 0.039(10) Uani 1 1 d . . . . .
O5A O 0.5466(16) 0.2257(15) 0.862(2) 0.035(9) Uani 1 1 d . . . . .
O16 O 0.5365(15) 0.0714(16) 0.331(2) 0.035(9) Uani 1 1 d . U . . .
O6A O 0.6308(16) 0.2646(16) 0.741(2) 0.039(9) Uani 1 1 d . U . . .
O17 O 0.3846(15) -0.1330(15) 0.449(2) 0.033(9) Uani 1 1 d . . . . .
O18 O 0.3850(16) -0.2356(14) 0.505(2) 0.033(10) Uani 1 1 d . . . . .
O19 O 0.4631(15) -0.0713(16) 0.331(2) 0.035(9) Uani 1 1 d . U . . .
O20 O 0.6450(16) 0.0609(16) 0.595(2) 0.033(9) Uani 1 1 d . U . . .
O7B O 0.4528(17) 0.6404(17) 0.097(2) 0.041(10) Uani 1 1 d . U . . .
O7A O 0.4546(19) 0.1369(19) 0.970(3) 0.053(12) Uani 1 1 d . . . . .
O21 O 0.7066(18) 0.0032(18) 0.537(2) 0.046(11) Uani 1 1 d . U . . .
O22 O 0.6289(17) 0.1558(16) 0.616(2) 0.044(11) Uani 1 1 d . . . . .
O23 O 0.6658(17) 0.0638(17) 0.428(2) 0.042(10) Uani 1 1 d . . . . .
O24 O 0.3433(18) -0.1259(15) 0.279(3) 0.047(11) Uani 1 1 d . . . . .
O25 O 0.5493(16) 0.0015(15) 0.464(2) 0.039(10) Uani 1 1 d . . . . .
O26 O 0.4871(17) -0.1308(15) 0.450(3) 0.045(11) Uani 1 1 d . . . . .
O8B O 0.3649(15) 0.6307(15) -0.260(2) 0.033(9) Uani 1 1 d . U . . .
O27 O 0.3551(16) -0.0609(16) 0.595(2) 0.034(9) Uani 1 1 d . U . . .
O28 O 0.6147(16) 0.1340(16) 0.447(2) 0.037(10) Uani 1 1 d . . . . .
O48 O 0.5123(16) 0.1316(15) 0.447(3) 0.044(10) Uani 1 1 d . . . . .
O8A O 0.5825(18) 0.4284(18) 0.960(2) 0.045(11) Uani 1 1 d . . . . .
O29 O 0.5468(16) 0.0951(17) 0.739(2) 0.041(9) Uani 1 1 d . U . . .
O9A O 0.7016(17) 0.3985(19) 1.174(2) 0.051(11) Uani 1 1 d . . . . .
O10A O 0.5462(17) 0.3598(17) 1.095(2) 0.041(10) Uani 1 1 d . . . . .
O9B O 0.4302(17) 0.8456(16) -0.037(2) 0.050(11) Uani 1 1 d . . . . .
O30 O 0.2945(19) -0.0030(18) 0.537(3) 0.052(12) Uani 1 1 d . . . . .
O31 O 0.667(2) 0.1149(19) 0.761(3) 0.056(12) Uani 1 1 d . . . . .
O32 O 0.4129(17) 0.0589(17) 0.597(2) 0.043(10) Uani 1 1 d . . . . .
O33 O 0.4550(16) -0.0954(16) 0.738(2) 0.039(9) Uani 1 1 d . U . . .
O34 O 0.4752(17) -0.0552(17) 0.580(3) 0.048(10) Uani 1 1 d . U . . .
O35 O 0.6155(17) 0.2363(16) 0.503(3) 0.039(10) Uani 1 1 d . . . . .
O11A O 0.5390(16) 0.1924(14) 1.095(2) 0.030(9) Uani 1 1 d . . . . .
O36 O 0.5375(18) -0.1231(17) 0.278(3) 0.057(13) Uani 1 1 d . . . . .
O12A O 0.666667 0.333333 0.872(3) 0.0130(19) Uani 1 3 d S TU P . .
O37 O 0.5656(17) -0.0015(16) 0.714(3) 0.053(13) Uani 1 1 d . . . . .
O10B O 0.5363(18) 0.6635(19) -0.034(3) 0.054(11) Uani 1 1 d . . . . .
O11B O 0.4618(16) 0.8091(16) 0.097(2) 0.038(9) Uani 1 1 d . U . . .
O38 O 0.5536(19) -0.1100(19) 0.759(3) 0.058(12) Uani 1 1 d . U . . .
O12B O 0.4002(18) 0.6987(17) 0.173(2) 0.042(10) Uani 1 1 d . . . . .
O39 O 0.4352(19) 0.0011(17) 0.715(3) 0.061(13) Uani 1 1 d . . . . .
O40 O 0.446(2) 0.110(2) 0.763(3) 0.060(12) Uani 1 1 d . U . . .
O13B O 0.333333 0.666667 -0.125(4) 0.024(14) Uani 1 3 d S T P . .
O21B O 0.4821(19) 0.7370(19) -0.287(3) 0.054(11) Uani 1 1 d . U . . .
O22B O 0.5445(19) 0.8610(18) -0.029(3) 0.058(12) Uani 1 1 d . . . . .
O21A O 0.462(2) 0.334(2) 0.965(3) 0.064(13) Uani 1 1 d . . . . .
O1 O 0.4638(18) 0.1251(17) 0.280(3) 0.059(13) Uani 1 1 d . . . . .
C209 C 0.492(3) 0.247(2) 0.509(3) 0.034(13) Uani 1 1 d D U . . .
H209 H 0.527736 0.260810 0.540772 0.041 Uiso 1 1 calc R U . . .
C109 C 0.510(2) 0.752(2) -0.494(3) 0.029(13) Uani 1 1 d D U . . .
H109 H 0.472933 0.735614 -0.463528 0.035 Uiso 1 1 calc R U . . .
O301 O 0.3340(18) -0.1139(17) 0.761(3) 0.052(12) Uani 1 1 d . . . . .
N101 N 0.616(3) 0.792(3) -0.487(5) 0.089(18) Uani 1 1 d . U . . .
N203 N 0.386(4) 0.210(4) 0.516(5) 0.099(19) Uani 1 1 d . U . . .
O205 O 0.348(2) 0.215(3) 0.655(4) 0.091(17) Uani 1 1 d . . . . .
O105 O 0.649(3) 0.786(2) -0.345(4) 0.095(18) Uani 1 1 d . . . . .
C108 C 0.566(3) 0.777(3) -0.457(4) 0.044(14) Uani 1 1 d . U . . .
H10C H 0.566440 0.784441 -0.396856 0.052 Uiso 1 1 calc R U . . .
O204 O 0.324(3) 0.181(2) 0.392(4) 0.091(16) Uani 1 1 d . U . . .
N102 N 0.475(2) 0.738(2) -0.646(3) 0.053(14) Uani 1 1 d . U . . .
N202 N 0.532(2) 0.265(2) 0.353(3) 0.054(14) Uani 1 1 d D U . . .
O104 O 0.678(3) 0.821(3) -0.609(5) 0.12(3) Uani 1 1 d . . . . .
C107 C 0.669(3) 0.810(3) -0.435(5) 0.059(16) Uani 1 1 d . U . . .
H10D H 0.691451 0.790913 -0.459060 0.071 Uiso 1 1 calc R U . . .
O103 O 0.776(2) 0.899(3) -0.421(5) 0.13(2) Uani 1 1 d . . . . .
C208 C 0.437(3) 0.226(3) 0.544(4) 0.049(15) Uani 1 1 d . U . . .
H208 H 0.437380 0.223109 0.604255 0.058 Uiso 1 1 calc R U . . .
N103 N 0.571(3) 0.779(3) -0.625(4) 0.090(18) Uani 1 1 d . U . . .
C106 C 0.623(4) 0.800(4) -0.574(6) 0.077(19) Uani 1 1 d . U . . .
O102 O 0.622(3) 0.774(3) -0.153(5) 0.13(2) Uani 1 1 d . U . . .
N201 N 0.420(2) 0.216(3) 0.381(5) 0.104(19) Uani 1 1 d D U . . .
C105 C 0.517(3) 0.757(3) -0.594(3) 0.066(17) Uani 1 1 d D U . . .
C207 C 0.486(2) 0.246(3) 0.409(3) 0.066(17) Uani 1 1 d D U . . .
O203 O 0.223(2) 0.102(3) 0.579(5) 0.14(3) Uani 1 1 d . . . . .
H20D H 0.198686 0.065604 0.588194 0.203 Uiso 1 1 calc R U . . .
C206 C 0.374(2) 0.199(3) 0.436(6) 0.074(18) Uani 1 1 d D U . . .
O201 O 0.378(3) 0.224(3) 0.846(5) 0.14(2) Uani 1 1 d . U . . .
C205 C 0.336(4) 0.193(3) 0.568(6) 0.078(19) Uani 1 1 d . U . . .
H20E H 0.311215 0.207784 0.539723 0.093 Uiso 1 1 calc R U . . .
C104 C 0.693(4) 0.891(4) -0.342(6) 0.10(2) Uani 1 1 d . U . . .
H10G H 0.656693 0.893138 -0.353884 0.121 Uiso 1 1 calc R U . . .
C204 C 0.328(4) 0.165(4) 0.718(6) 0.09(2) Uani 1 1 d . U . . .
H20F H 0.288975 0.158207 0.742169 0.108 Uiso 1 1 calc R U . . .
O202 O 0.264(3) 0.053(3) 0.716(4) 0.12(2) Uani 1 1 d . U . . .
C103 C 0.630(4) 0.821(4) -0.210(6) 0.10(2) Uani 1 1 d . U . . .
H10H H 0.643764 0.858102 -0.176254 0.122 Uiso 1 1 calc R U . . .
H10I H 0.591214 0.810548 -0.235931 0.122 Uiso 1 1 calc R U . . .
C203 C 0.369(3) 0.182(3) 0.789(5) 0.072(18) Uani 1 1 d . U . . .
H20A H 0.357702 0.144878 0.821733 0.086 Uiso 1 1 calc R U . . .
H20B H 0.409062 0.193983 0.763416 0.086 Uiso 1 1 calc R U . . .
C102 C 0.674(4) 0.833(4) -0.280(5) 0.08(2) Uani 1 1 d . U . . .
H10J H 0.710873 0.835611 -0.254524 0.100 Uiso 1 1 calc R U . . .
C101 C 0.719(4) 0.886(4) -0.424(6) 0.10(2) Uani 1 1 d . U . . .
H10K H 0.712638 0.909777 -0.470015 0.117 Uiso 1 1 calc R U . . .
C202 C 0.286(4) 0.112(4) 0.589(6) 0.09(2) Uani 1 1 d . U . . .
H20I H 0.292818 0.087841 0.545169 0.103 Uiso 1 1 calc R U . . .
O101 O 0.736(3) 0.945(4) -0.284(5) 0.15(2) Uani 1 1 d . U . . .
C201 C 0.313(4) 0.111(4) 0.666(6) 0.11(2) Uani 1 1 d . U . . .
H20J H 0.349858 0.108352 0.655061 0.131 Uiso 1 1 calc R U . . .
O1X O 0.445(3) 0.222(3) 1.194(5) 0.14(2) Uani 1 1 d . U . . .
O2X O 0.552(3) 0.775(3) 0.187(4) 0.12(2) Uani 1 1 d . U . . .
O3X O 0.333333 -0.333333 0.370(7) 0.102(4) Uani 1 3 d S TU P . .

loop_
_atom_site_aniso_label
_atom_site_aniso_U_11
_atom_site_aniso_U_22
_atom_site_aniso_U_33
_atom_site_aniso_U_23
_atom_site_aniso_U_13
_atom_site_aniso_U_12
W1 0.0327(13) 0.0334(14) 0.0262(14) -0.0033(11) -0.0051(11) 0.0164(12)
W2 0.0340(14) 0.0324(13) 0.0272(14) 0.0026(11) -0.0003(11) 0.0191(12)
W3 0.0345(14) 0.0325(13) 0.0265(14) -0.0035(11) -0.0005(11) 0.0200(12)
W4 0.0330(13) 0.0363(14) 0.0266(14) 0.0031(11) 0.0054(11) 0.0178(12)
W5 0.0293(14) 0.0304(14) 0.0326(16) -0.0004(12) -0.0007(11) 0.0045(11)
W6 0.0308(14) 0.0495(16) 0.0359(16) -0.0079(13) -0.0041(12) 0.0261(13)
W7 0.0314(14) 0.0491(16) 0.0365(16) 0.0061(13) 0.0050(12) 0.0260(13)
W8 0.0377(15) 0.0299(14) 0.0403(17) 0.0041(12) 0.0052(13) 0.0127(13)
W9 0.0399(16) 0.0285(14) 0.0391(17) -0.0037(12) -0.0061(13) 0.0112(13)
W10 0.0300(14) 0.0310(14) 0.0361(16) 0.0006(12) -0.0011(12) 0.0058(12)
W11 0.0422(16) 0.0284(14) 0.0458(18) 0.0051(12) -0.0030(13) 0.0168(13)
W12 0.0382(15) 0.0300(14) 0.0411(17) -0.0040(12) -0.0046(13) 0.0131(13)
W13 0.0410(16) 0.0241(14) 0.0458(17) 0.0005(12) 0.0007(13) 0.0132(12)
W14 0.0410(16) 0.0296(15) 0.0392(17) 0.0036(12) 0.0044(13) 0.0125(13)
W15 0.0428(16) 0.0298(15) 0.0454(18) -0.0041(12) 0.0036(13) 0.0181(13)
W16 0.0445(16) 0.0313(15) 0.0414(17) -0.0080(12) 0.0006(13) 0.0177(13)
W17 0.0456(16) 0.0303(15) 0.0421(17) 0.0071(12) -0.0031(13) 0.0174(13)
W18 0.0365(15) 0.0339(15) 0.0496(18) 0.0019(13) 0.0007(13) 0.0183(13)
W19 0.0396(15) 0.0219(13) 0.0475(17) -0.0001(12) -0.0011(13) 0.0113(12)
W20 0.0366(15) 0.0317(15) 0.0519(18) -0.0014(13) -0.0008(13) 0.0172(13)
O4 0.032(9) 0.032(9) 0.032(9) 0.0001(15) -0.0002(15) 0.016(5)
O5 0.04(2) 0.02(2) 0.05(3) -0.007(18) 0.02(2) 0.009(18)
O13A 0.025(8) 0.025(8) 0.025(8) 0.0001(15) 0.0000(15) 0.012(4)
O2B 0.031(9) 0.031(9) 0.031(9) -0.0001(15) 0.0000(15) 0.015(4)
O6 0.039(9) 0.038(9) 0.038(9) -0.0003(15) 0.0002(15) 0.019(5)
O7 0.027(8) 0.027(8) 0.027(8) 0.0001(15) 0.0001(15) 0.014(4)
O3B 0.023(8) 0.023(8) 0.023(8) 0.0000(15) 0.0002(15) 0.011(4)
O1A 0.030(8) 0.030(8) 0.030(8) 0.0000(15) 0.0001(15) 0.015(4)
O8 0.04(2) 0.011(19) 0.04(2) 0.010(17) 0.010(19) -0.003(17)
O9 0.04(2) 0.02(2) 0.05(3) 0.004(19) -0.03(2) 0.012(19)
O2A 0.03(2) 0.06(3) 0.01(2) -0.003(19) -0.001(17) 0.02(2)
O4B 0.026(8) 0.026(8) 0.025(9) 0.000(3) 0.000(3) 0.013(5)
O5B 0.026(8) 0.026(8) 0.026(8) 0.0001(15) -0.0002(15) 0.013(4)
O10 0.01(2) 0.05(3) 0.07(3) 0.00(2) 0.016(19) 0.013(19)
O6B 0.07(3) 0.03(2) 0.02(2) -0.007(16) -0.009(19) 0.03(2)
O11 0.06(3) 0.02(2) 0.04(2) 0.001(18) -0.01(2) 0.03(2)
O12 0.03(2) 0.02(2) 0.07(3) -0.026(19) -0.01(2) 0.004(17)
O13 0.043(10) 0.043(10) 0.042(10) -0.0001(15) 0.0001(15) 0.021(5)
O3A 0.035(9) 0.035(9) 0.035(9) 0.000(3) 0.000(3) 0.018(5)
O4A 0.04(2) 0.04(2) 0.06(3) -0.01(2) -0.03(2) 0.02(2)
O14 0.040(10) 0.040(10) 0.040(10) 0.0000(15) 0.0000(15) 0.020(5)
O15 0.04(2) 0.02(2) 0.05(3) 0.023(19) 0.01(2) 0.005(18)
O5A 0.05(2) 0.03(2) 0.02(2) 0.003(17) 0.005(18) 0.013(19)
O16 0.035(9) 0.035(9) 0.035(9) -0.0001(15) 0.0000(15) 0.017(5)
O6A 0.039(9) 0.039(9) 0.039(9) -0.0001(15) 0.0000(15) 0.019(5)
O17 0.02(2) 0.02(2) 0.05(2) 0.001(18) -0.010(18) 0.012(17)
O18 0.04(2) 0.014(19) 0.05(3) 0.005(17) 0.008(19) 0.016(18)
O19 0.035(9) 0.035(9) 0.035(9) 0.0001(15) 0.0001(15) 0.018(5)
O20 0.033(9) 0.033(9) 0.033(9) -0.0001(15) 0.0001(15) 0.016(5)
O7B 0.042(10) 0.042(10) 0.041(10) -0.0002(15) 0.0000(15) 0.021(5)
O7A 0.06(3) 0.07(3) 0.05(3) 0.03(2) 0.00(2) 0.04(2)
O21 0.046(11) 0.046(11) 0.046(11) -0.001(3) 0.001(3) 0.023(6)
O22 0.05(2) 0.02(2) 0.05(3) -0.016(19) -0.02(2) 0.009(19)
O23 0.05(3) 0.05(2) 0.03(2) 0.02(2) 0.01(2) 0.02(2)
O24 0.05(3) 0.012(19) 0.07(3) 0.00(2) -0.01(2) 0.010(19)
O25 0.04(2) 0.02(2) 0.04(3) 0.002(18) 0.002(19) 0.008(18)
O26 0.04(2) 0.02(2) 0.08(3) -0.01(2) 0.02(2) 0.019(19)
O8B 0.033(9) 0.033(9) 0.033(9) -0.0002(15) 0.0001(15) 0.017(5)
O27 0.034(9) 0.034(9) 0.034(9) 0.0003(15) -0.0003(15) 0.017(5)
O28 0.05(2) 0.04(2) 0.04(2) -0.008(19) 0.002(19) 0.03(2)
O48 0.04(2) 0.02(2) 0.07(3) 0.01(2) 0.02(2) 0.009(18)
O8A 0.07(3) 0.07(3) 0.03(2) 0.00(2) -0.02(2) 0.05(2)
O29 0.041(9) 0.040(9) 0.040(10) -0.0003(15) 0.0001(15) 0.020(5)
O9A 0.04(3) 0.07(3) 0.03(3) -0.02(2) 0.01(2) 0.02(2)
O10A 0.05(2) 0.06(3) 0.04(2) 0.02(2) 0.03(2) 0.04(2)
O9B 0.05(2) 0.03(2) 0.04(3) 0.016(19) 0.00(2) -0.004(19)
O30 0.07(3) 0.04(2) 0.05(3) 0.00(2) -0.03(2) 0.03(2)
O31 0.07(3) 0.07(3) 0.05(3) -0.02(2) -0.02(2) 0.04(3)
O32 0.05(2) 0.04(2) 0.03(2) -0.017(19) -0.002(19) 0.01(2)
O33 0.039(9) 0.039(9) 0.039(9) 0.0000(15) 0.0001(15) 0.019(5)
O34 0.048(10) 0.048(10) 0.048(10) 0.0000(15) -0.0001(15) 0.024(5)
O35 0.04(2) 0.04(2) 0.06(3) 0.01(2) 0.01(2) 0.03(2)
O11A 0.04(2) 0.014(18) 0.03(2) 0.007(17) 0.030(18) 0.015(17)
O36 0.04(3) 0.03(2) 0.09(3) 0.00(2) 0.03(2) 0.01(2)
O12A 0.0130(18) 0.0130(18) 0.013(2) 0.000 0.000 0.0065(9)
O37 0.03(2) 0.02(2) 0.09(3) -0.01(2) 0.04(2) 0.000(18)
O10B 0.06(3) 0.07(3) 0.04(3) 0.00(2) 0.01(2) 0.04(2)
O11B 0.038(10) 0.038(10) 0.038(10) 0.0001(15) -0.0002(15) 0.019(5)
O38 0.058(12) 0.057(12) 0.058(12) 0.001(3) -0.001(3) 0.029(7)
O12B 0.07(3) 0.06(3) 0.02(2) -0.020(19) -0.02(2) 0.05(2)
O39 0.06(3) 0.03(2) 0.08(3) 0.00(2) -0.03(3) 0.01(2)
O40 0.060(13) 0.059(13) 0.060(13) 0.000(3) 0.000(3) 0.030(7)
O13B 0.006(18) 0.006(18) 0.06(4) 0.000 0.000 0.003(9)
O21B 0.054(12) 0.054(12) 0.054(12) 0.000(3) 0.000(3) 0.027(6)
O22B 0.06(3) 0.05(3) 0.06(3) 0.00(2) 0.01(2) 0.03(2)
O21A 0.06(3) 0.09(3) 0.05(3) 0.00(3) -0.01(2) 0.05(3)
O1 0.05(3) 0.03(2) 0.09(4) 0.02(2) -0.01(2) 0.02(2)
C209 0.034(13) 0.034(13) 0.034(13) 0.0000(15) 0.0000(15) 0.017(7)
C109 0.029(13) 0.029(13) 0.029(13) 0.0000(15) 0.0000(15) 0.015(6)
O301 0.04(3) 0.04(2) 0.06(3) 0.01(2) 0.02(2) 0.01(2)
N101 0.089(18) 0.089(18) 0.089(18) 0.0000(15) -0.0001(15) 0.045(9)
N203 0.099(19) 0.099(19) 0.099(19) 0.0000(15) 0.0000(15) 0.049(10)
O205 0.10(4) 0.10(4) 0.10(4) 0.02(4) -0.01(3) 0.07(4)
O105 0.12(5) 0.08(4) 0.13(5) -0.03(4) -0.01(4) 0.09(4)
C108 0.044(14) 0.044(14) 0.044(14) -0.0001(15) 0.0000(15) 0.022(7)
O204 0.091(17) 0.092(17) 0.091(17) 0.001(3) -0.001(3) 0.046(9)
N102 0.053(15) 0.053(15) 0.053(15) 0.000(3) -0.001(3) 0.027(8)
N202 0.054(14) 0.054(14) 0.054(15) 0.000(3) 0.000(3) 0.027(8)
O104 0.09(4) 0.10(4) 0.18(6) 0.00(4) 0.09(4) 0.05(4)
C107 0.059(16) 0.059(16) 0.059(16) 0.0000(15) 0.0000(15) 0.030(8)
O103 0.04(3) 0.12(5) 0.19(7) 0.03(5) 0.02(4) 0.01(3)
C208 0.049(15) 0.049(15) 0.049(15) 0.0000(15) -0.0001(15) 0.024(8)
N103 0.090(18) 0.090(18) 0.090(18) 0.0001(15) 0.0000(15) 0.045(9)
C106 0.077(19) 0.077(19) 0.077(19) 0.0000(15) 0.0001(15) 0.038(9)
O102 0.13(2) 0.13(2) 0.13(2) 0.000(3) 0.000(3) 0.067(11)
N201 0.104(19) 0.104(19) 0.104(19) 0.0000(15) -0.0001(15) 0.052(10)
C105 0.067(17) 0.066(17) 0.067(17) 0.0000(15) -0.0001(15) 0.033(9)
C207 0.066(17) 0.066(17) 0.066(17) 0.0000(15) 0.0001(15) 0.033(9)
O203 0.04(3) 0.08(4) 0.25(8) -0.01(5) -0.02(4) 0.00(3)
C206 0.074(18) 0.074(18) 0.074(18) 0.0000(15) -0.0001(15) 0.037(9)
O201 0.14(2) 0.14(2) 0.14(2) 0.000(3) 0.000(3) 0.071(12)
C205 0.078(19) 0.078(19) 0.078(19) 0.0000(15) 0.0000(15) 0.039(10)
C104 0.10(2) 0.10(2) 0.10(2) 0.0000(15) 0.0000(15) 0.050(11)
C204 0.09(2) 0.09(2) 0.09(2) 0.0000(15) 0.0001(15) 0.045(10)
O202 0.12(2) 0.12(2) 0.12(2) 0.000(3) 0.000(3) 0.061(10)
C103 0.10(2) 0.10(2) 0.10(2) 0.0000(15) 0.0000(15) 0.051(11)
C203 0.072(18) 0.072(18) 0.072(18) 0.0000(15) 0.0000(15) 0.036(9)
C102 0.08(2) 0.08(2) 0.08(2) 0.0000(15) -0.0001(15) 0.041(10)
C101 0.10(2) 0.10(2) 0.10(2) 0.0000(15) 0.0000(15) 0.049(11)
C202 0.09(2) 0.09(2) 0.09(2) -0.0001(15) 0.0000(15) 0.043(10)
O101 0.15(2) 0.15(2) 0.15(2) 0.000(3) 0.000(3) 0.075(13)
C201 0.11(2) 0.11(2) 0.11(2) 0.0000(15) 0.0000(15) 0.055(11)
O1X 0.14(2) 0.14(2) 0.14(2) 0.000(3) 0.000(3) 0.069(12)
O2X 0.12(2) 0.12(2) 0.12(2) 0.000(3) 0.000(3) 0.058(10)
O3X 0.102(4) 0.102(4) 0.101(5) 0.000 0.000 0.0508(18)

loop_
_atom_type_symbol
_atom_type_description
_atom_type_scat_dispersion_real
_atom_type_scat_dispersion_imag
_atom_type_scat_source
C C 0.0033 0.0016 'International Tables Vol C Tables 4.2.6.8 and 6.1.1.4'
H H 0.0000 0.0000 'International Tables Vol C Tables 4.2.6.8 and 6.1.1.4'
N N 0.0061 0.0033 'International Tables Vol C Tables 4.2.6.8 and 6.1.1.4'
O O 0.0106 0.0060 'International Tables Vol C Tables 4.2.6.8 and 6.1.1.4'
P P 0.1023 0.0942 'International Tables Vol C Tables 4.2.6.8 and 6.1.1.4'
W W -0.8490 6.8722 'International Tables Vol C Tables 4.2.6.8 and 6.1.1.4'

loop_
_geom_angle_atom_site_label_1
_geom_angle_atom_site_label_2
_geom_angle_atom_site_label_3
_geom_angle
_geom_angle_site_symmetry_1
_geom_angle_site_symmetry_3
_geom_angle_publ_flag
O4A W1 O1A 100.8(18) . . ?
O4A W1 O6A 105.7(18) . . ?
O1A W1 O6A 153.5(15) . . ?
O4A W1 O5A 100.1(18) . . ?
O1A W1 O5A 85.2(15) . . ?
O6A W1 O5A 88.5(15) . . ?
O4A W1 O6A 105.8(18) . 3_665 ?
O1A W1 O6A 86.6(15) . 3_665 ?
O6A W1 O6A 88(2) . 3_665 ?
O5A W1 O6A 153.8(15) . 3_665 ?
O4A W1 O12A 174.4(18) . . ?
O1A W1 O12A 83.2(12) . . ?
O6A W1 O12A 70.5(13) . . ?
O5A W1 O12A 84.1(13) . . ?
O6A W1 O12A 70.3(13) 3_665 . ?
O4B W2 O7B 104.2(16) . . ?
O4B W2 O12B 102.1(15) . . ?
O7B W2 O12B 90.9(16) . . ?
O4B W2 O12B 101.9(14) . 3_565 ?
O7B W2 O12B 153.9(15) . 3_565 ?
O12B W2 O12B 84(2) . 3_565 ?
O4B W2 O11B 103.6(15) . 3_565 ?
O7B W2 O11B 85.8(15) . 3_565 ?
O12B W2 O11B 154.2(14) . 3_565 ?
O12B W2 O11B 87.9(16) 3_565 3_565 ?
O4B W2 O2B 172.5(13) . 3_565 ?
O7B W2 O2B 71.0(14) . 3_565 ?
O12B W2 O2B 84.0(13) . 3_565 ?
O12B W2 O2B 83.0(13) 3_565 3_565 ?
O11B W2 O2B 70.7(13) 3_565 3_565 ?
O3A W3 O9A 101.0(16) . 2_655 ?
O3A W3 O9A 103.3(16) . . ?
O9A W3 O9A 82(3) 2_655 . ?
O3A W3 O10A 103.0(15) . . ?
O9A W3 O10A 92.5(17) 2_655 . ?
O9A W3 O10A 153.7(14) . . ?
O3A W3 O11A 105.7(15) . 3_665 ?
O9A W3 O11A 153.0(14) 2_655 3_665 ?
O9A W3 O11A 88.6(16) . 3_665 ?
O10A W3 O11A 85.3(14) . 3_665 ?
O3A W3 O13A 171.8(14) . 3_665 ?
O9A W3 O13A 84.8(14) 2_655 3_665 ?
O9A W3 O13A 83.2(13) . 3_665 ?
O10A W3 O13A 70.7(12) . 3_665 ?
O11A W3 O13A 69.1(12) 3_665 3_665 ?
O21B W4 O8B 108.5(18) . 2_665 ?
O21B W4 O6B 99.9(18) . . ?
O8B W4 O6B 90.0(15) 2_665 . ?
O21B W4 O5B 98.2(17) . . ?
O8B W4 O5B 153.3(14) 2_665 . ?
O6B W4 O5B 84.1(14) . . ?
O21B W4 O8B 107.1(18) . . ?
O8B W4 O8B 86(2) 2_665 . ?
O6B W4 O8B 152.5(15) . . ?
O5B W4 O8B 87.1(14) . . ?
O21B W4 O13B 177.3(18) . . ?
O8B W4 O13B 71.0(13) 2_665 . ?
O6B W4 O13B 82.8(14) . . ?
O5B W4 O13B 82.4(13) . . ?
O8B W4 O13B 70.3(13) . . ?
O7A W5 O11A 100.9(17) . . ?
O7A W5 O2A 103.7(18) . . ?
O11A W5 O2A 87.4(14) . . ?
O7A W5 O5A 104.6(17) . . ?
O11A W5 O5A 154.5(15) . . ?
O2A W5 O5A 87.4(15) . . ?
O7A W5 O8A 101.1(17) . 2_655 ?
O11A W5 O8A 86.8(15) . 2_655 ?
O2A W5 O8A 155.1(15) . 2_655 ?
O5A W5 O8A 87.5(15) . 2_655 ?
O7A W5 O13A 170.6(15) . . ?
O11A W5 O13A 72.6(13) . . ?
O2A W5 O13A 83.0(13) . . ?
O5A W5 O13A 82.0(13) . . ?
O8A W5 O13A 72.2(13) 2_655 . ?
O21A W6 O10A 101.6(19) . . ?
O21A W6 O8A 102.8(19) . . ?
O10A W6 O8A 85.8(16) . . ?
O21A W6 O1A 103.7(18) . . ?
O10A W6 O1A 154.5(14) . . ?
O8A W6 O1A 91.2(15) . . ?
O21A W6 O2A 101.7(19) . . ?
O10A W6 O2A 86.9(15) . . ?
O8A W6 O2A 155.4(15) . . ?
O1A W6 O2A 85.4(14) . . ?
O21A W6 O13A 172.4(17) . 3_665 ?
O10A W6 O13A 72.5(13) . 3_665 ?
O8A W6 O13A 72.3(13) . 3_665 ?
O1A W6 O13A 82.4(12) . 3_665 ?
O2A W6 O13A 83.0(13) . 3_665 ?
O10B W7 O7B 101.5(18) . . ?
O10B W7 O5B 104.5(17) . . ?
O7B W7 O5B 154.0(14) . . ?
O10B W7 O9B 101.7(18) . 3_565 ?
O7B W7 O9B 84.6(16) . 3_565 ?
O5B W7 O9B 91.6(15) . 3_565 ?
O10B W7 O3B 103.2(17) . . ?
O7B W7 O3B 85.5(15) . . ?
O5B W7 O3B 87.2(13) . . ?
O9B W7 O3B 154.6(15) 3_565 . ?
O10B W7 O2B 170.3(17) . 3_565 ?
O7B W7 O2B 71.4(14) . 3_565 ?
O5B W7 O2B 83.0(12) . 3_565 ?
O9B W7 O2B 71.6(14) 3_565 3_565 ?
O3B W7 O2B 83.1(12) . 3_565 ?
O10 W8 O16 105.0(17) . . ?
O10 W8 O4 102.0(17) . . ?
O16 W8 O4 86.7(15) . . ?
O10 W8 O28 103.2(17) . . ?
O16 W8 O28 84.5(15) . . ?
O4 W8 O28 154.7(15) . . ?
O10 W8 O23 101.5(16) . . ?
O16 W8 O23 153.4(15) . . ?
O4 W8 O23 89.6(15) . . ?
O28 W8 O23 87.7(15) . . ?
O10 W8 O25 171.4(15) . . ?
O16 W8 O25 81.3(14) . . ?
O4 W8 O25 72.2(13) . . ?
O28 W8 O25 83.1(14) . . ?
O23 W8 O25 72.5(14) . . ?
O31 W9 O20 101.4(17) . . ?
O31 W9 O29 102.9(18) . . ?
O20 W9 O29 155.7(15) . . ?
O31 W9 O22 101.3(18) . . ?
O20 W9 O22 87.4(16) . . ?
O29 W9 O22 87.8(16) . . ?
O31 W9 O37 103(2) . . ?
O20 W9 O37 84.1(15) . . ?
O29 W9 O37 90.6(15) . . ?
O22 W9 O37 155.8(17) . . ?
O31 W9 O13 171.1(16) . . ?
O20 W9 O13 84.3(13) . . ?
O29 W9 O13 71.7(14) . . ?
O22 W9 O13 71.9(13) . . ?
O37 W9 O13 84.7(16) . . ?
O22B W10 O11B 100.0(19) . . ?
O22B W10 O3B 101.9(18) . . ?
O11B W10 O3B 86.9(15) . . ?
O22B W10 O9B 101.7(18) . . ?
O11B W10 O9B 85.7(16) . . ?
O3B W10 O9B 156.1(14) . . ?
O22B W10 O6B 105.2(19) . . ?
O11B W10 O6B 154.9(15) . . ?
O3B W10 O6B 87.8(14) . . ?
O9B W10 O6B 89.4(16) . . ?
O22B W10 O2B 171.0(16) . . ?
O11B W10 O2B 73.1(14) . . ?
O3B W10 O2B 83.6(13) . . ?
O9B W10 O2B 72.4(13) . . ?
O6B W10 O2B 81.9(14) . . ?
O1 W11 O48 102.7(18) . . ?
O1 W11 O9 102.5(18) . . ?
O48 W11 O9 85.4(15) . . ?
O1 W11 O5 103.7(19) . . ?
O48 W11 O5 153.6(16) . . ?
O9 W11 O5 88.8(15) . . ?
O1 W11 O16 105.4(18) . . ?
O48 W11 O16 86.1(15) . . ?
O9 W11 O16 152.0(14) . . ?
O5 W11 O16 87.0(15) . . ?
O1 W11 O7 171.7(15) . . ?
O48 W11 O7 82.8(13) . . ?
O9 W11 O7 71.4(13) . . ?
O5 W11 O7 71.0(14) . . ?
O16 W11 O7 81.1(13) . . ?
O24 W12 O19 103.3(18) . . ?
O24 W12 O5 102.6(17) . . ?
O19 W12 O5 87.3(16) . . ?
O24 W12 O11 102.7(18) . . ?
O19 W12 O11 154.0(15) . . ?
O5 W12 O11 87.6(14) . . ?
O24 W12 O17 104.0(16) . . ?
O19 W12 O17 85.7(15) . . ?
O5 W12 O17 153.4(15) . . ?
O11 W12 O17 87.5(14) . . ?
O24 W12 O7 172.3(14) . . ?
O19 W12 O7 81.8(13) . . ?
O5 W12 O7 71.6(14) . . ?
O11 W12 O7 72.4(13) . . ?
O17 W12 O7 82.0(12) . . ?
O18 W13 O17 102.5(16) . . ?
O18 W13 O26 102.5(16) . . ?
O17 W13 O26 86.3(16) . . ?
O18 W13 O14 103.9(17) . . ?
O17 W13 O14 153.6(15) . . ?
O26 W13 O14 87.2(17) . . ?
O18 W13 O8 103.6(16) . . ?
O17 W13 O8 87.3(16) . . ?
O26 W13 O8 153.9(14) . . ?
O14 W13 O8 87.3(16) . . ?
O18 W13 O34 172.8(16) . . ?
O17 W13 O34 83.8(13) . . ?
O26 W13 O34 81.3(14) . . ?
O14 W13 O34 70.0(14) . . ?
O8 W13 O34 72.9(13) . . ?
O301 W14 O27 101.3(18) . . ?
O301 W14 O8 102.3(17) . . ?
O27 W14 O8 87.3(15) . . ?
O301 W14 O39 102(2) . . ?
O27 W14 O39 84.9(16) . . ?
O8 W14 O39 155.4(17) . . ?
O301 W14 O33 104.1(18) . . ?
O27 W14 O33 154.6(15) . . ?
O8 W14 O33 87.0(16) . . ?
O39 W14 O33 90.1(16) . . ?
O301 W14 O34 172.2(16) . . ?
O27 W14 O34 84.6(14) . . ?
O8 W14 O34 72.7(13) . . ?
O39 W14 O34 83.3(17) . . ?
O33 W14 O34 70.1(14) . . ?
O36 W15 O6 102.3(18) . . ?
O36 W15 O26 105.8(17) . . ?
O6 W15 O26 86.2(16) . . ?
O36 W15 O4 101.3(17) . . ?
O6 W15 O4 88.8(15) . . ?
O26 W15 O4 152.8(14) . . ?
O36 W15 O19 105.4(18) . . ?
O6 W15 O19 152.3(15) . . ?
O26 W15 O19 85.7(15) . . ?
O4 W15 O19 86.4(15) . . ?
O36 W15 O25 170.0(15) . . ?
O6 W15 O25 72.0(14) . . ?
O26 W15 O25 82.3(13) . . ?
O4 W15 O25 70.8(13) . . ?
O19 W15 O25 80.7(13) . . ?
O40 W16 O39 101(2) . . ?
O40 W16 O32 102.1(18) . . ?
O39 W16 O32 85.5(17) . . ?
O40 W16 O12 102.6(18) . . ?
O39 W16 O12 156.6(18) . . ?
O32 W16 O12 88.1(16) . . ?
O40 W16 O29 101.0(19) . . ?
O39 W16 O29 89.2(16) . . ?
O32 W16 O29 156.8(15) . . ?
O12 W16 O29 87.9(16) . . ?
O40 W16 O13 171.4(18) . . ?
O39 W16 O13 84.6(17) . . ?
O32 W16 O13 84.9(14) . . ?
O12 W16 O13 72.5(13) . . ?
O29 W16 O13 72.1(14) . . ?
O38 W17 O37 101(2) . . ?
O38 W17 O33 101.9(19) . . ?
O37 W17 O33 90.4(15) . . ?
O38 W17 O14 103.2(19) . . ?
O37 W17 O14 155.5(18) . . ?
O33 W17 O14 86.3(16) . . ?
O38 W17 O15 101.8(18) . . ?
O37 W17 O15 84.1(16) . . ?
O33 W17 O15 156.3(15) . . ?
O14 W17 O15 89.3(16) . . ?
O38 W17 O34 173.1(18) . . ?
O37 W17 O34 83.7(17) . . ?
O33 W17 O34 73.0(15) . . ?
O14 W17 O34 72.1(14) . . ?
O15 W17 O34 83.4(14) . . ?
O21 W18 O15 101.0(17) . . ?
O21 W18 O20 101.3(17) . . ?
O15 W18 O20 86.4(16) . . ?
O21 W18 O6 103.4(17) . . ?
O15 W18 O6 87.4(16) . . ?
O20 W18 O6 155.3(15) . . ?
O21 W18 O23 102.1(18) . . ?
O15 W18 O23 156.8(16) . . ?
O20 W18 O23 86.5(15) . . ?
O6 W18 O23 90.0(16) . . ?
O21 W18 O25 172.8(15) . . ?
O15 W18 O25 84.7(14) . . ?
O20 W18 O25 83.4(13) . . ?
O6 W18 O25 72.2(13) . . ?
O23 W18 O25 72.6(14) . . ?
O35 W19 O28 100.7(17) . . ?
O35 W19 O22 104.2(17) . . ?
O28 W19 O22 88.6(16) . . ?
O35 W19 O48 100.6(16) . . ?
O28 W19 O48 85.3(16) . . ?
O22 W19 O48 155.1(14) . . ?
O35 W19 O12 103.4(16) . . ?
O28 W19 O12 155.7(15) . . ?
O22 W19 O12 88.5(17) . . ?
O48 W19 O12 87.2(15) . . ?
O35 W19 O13 173.9(16) . . ?
O28 W19 O13 84.3(14) . . ?
O22 W19 O13 72.2(14) . . ?
O48 W19 O13 83.2(13) . . ?
O12 W19 O13 71.9(13) . . ?
O30 W20 O27 101.2(17) . . ?
O30 W20 O9 104.3(17) . . ?
O27 W20 O9 154.4(15) . . ?
O30 W20 O32 100.2(17) . . ?
O27 W20 O32 86.8(16) . . ?
O9 W20 O32 86.3(16) . . ?
O30 W20 O11 102.8(17) . . ?
O27 W20 O11 87.5(14) . . ?
O9 W20 O11 89.3(15) . . ?
O32 W20 O11 156.9(16) . . ?
O30 W20 O7 174.2(15) . . ?
O27 W20 O7 82.9(13) . . ?
O9 W20 O7 72.0(13) . . ?
O32 W20 O7 84.1(13) . . ?
O11 W20 O7 73.0(13) . . ?
O13A P2 O13A 111.6(13) . 2_655 ?
O13A P2 O13A 111.6(13) . 3_665 ?
O13A P2 O13A 111.6(13) 2_655 3_665 ?
O13A P2 O12A 107.2(14) . . ?
O13A P2 O12A 107.2(14) 2_655 . ?
O13A P2 O12A 107.2(14) 3_665 . ?
O2B P3 O2B 111.2(14) 2_665 3_565 ?
O2B P3 O2B 111.2(14) 2_665 . ?
O2B P3 O2B 111.2(14) 3_565 . ?
O2B P3 O13B 107.7(15) 2_665 . ?
O2B P3 O13B 107.7(15) 3_565 . ?
O2B P3 O13B 107.7(15) . . ?
O7 P1 O25 112(2) . . ?
O7 P1 O34 112(2) . . ?
O25 P1 O34 110(2) . . ?
O7 P1 O13 107.9(19) . . ?
O25 P1 O13 109(2) . . ?
O34 P1 O13 106(2) . . ?
W8 O4 W15 127.8(18) . . ?
W12 O5 W11 130(2) . . ?
P2 O13A W5 128.3(18) . . ?
P2 O13A W6 126.6(18) . 2_655 ?
W5 O13A W6 89.0(10) . 2_655 ?
P2 O13A W3 123.7(19) . 2_655 ?
W5 O13A W3 88.8(10) . 2_655 ?
W6 O13A W3 87.9(10) 2_655 2_655 ?
P3 O2B W10 127.5(19) . . ?
P3 O2B W7 126.6(19) . 2_665 ?
W10 O2B W7 88.8(11) . 2_665 ?
P3 O2B W2 124(2) . 2_665 ?
W10 O2B W2 88.9(11) . 2_665 ?
W7 O2B W2 88.4(11) 2_665 2_665 ?
W15 O6 W18 127.2(19) . . ?
P1 O7 W20 129.0(19) . . ?
P1 O7 W12 124.9(18) . . ?
W20 O7 W12 88.7(10) . . ?
P1 O7 W11 125.6(18) . . ?
W20 O7 W11 88.3(10) . . ?
W12 O7 W11 87.6(10) . . ?
W10 O3B W7 147.2(18) . . ?
W1 O1A W6 153.6(19) . . ?
W13 O8 W14 127.1(17) . . ?
W11 O9 W20 127.7(19) . . ?
W5 O2A W6 149.8(19) . . ?
W4 O5B W7 153.1(18) . . ?
W4 O6B W10 154.1(19) . . ?
W12 O11 W20 126(2) . . ?
W16 O12 W19 125.8(18) . . ?
P1 O13 W16 127(2) . . ?
P1 O13 W19 125(2) . . ?
W16 O13 W19 89.6(12) . . ?
P1 O13 W9 125(2) . . ?
W16 O13 W9 89.7(12) . . ?
W19 O13 W9 89.2(12) . . ?
W13 O14 W17 129(2) . . ?
W18 O15 W17 151(2) . . ?
W1 O5A W5 152(2) . . ?
W8 O16 W11 154(2) . . ?
W1 O6A W1 129(2) . 2_655 ?
W13 O17 W12 152(2) . . ?
W12 O19 W15 154(2) . . ?
W18 O20 W9 151(2) . . ?
W2 O7B W7 129(2) . . ?
W19 O22 W9 126.7(18) . . ?
W18 O23 W8 125.3(19) . . ?
P1 O25 W8 127(2) . . ?
P1 O25 W18 126(2) . . ?
W8 O25 W18 89.2(12) . . ?
P1 O25 W15 124.7(19) . . ?
W8 O25 W15 89.0(12) . . ?
W18 O25 W15 88.4(12) . . ?
W13 O26 W15 152(2) . . ?
W4 O8B W4 130.0(19) 3_565 . ?
W20 O27 W14 151(2) . . ?
W19 O28 W8 153(2) . . ?
W11 O48 W19 151(2) . . ?
W6 O8A W5 126.4(18) . 3_665 ?
W9 O29 W16 126(2) . . ?
W3 O9A W3 154(2) 3_665 . ?
W6 O10A W3 128.9(18) . . ?
W10 O9B W7 127.1(19) . 2_665 ?
W16 O32 W20 149(2) . . ?
W17 O33 W14 127(2) . . ?
P1 O34 W17 130(2) . . ?
P1 O34 W14 125(2) . . ?
W17 O34 W14 89.3(13) . . ?
P1 O34 W13 123(2) . . ?
W17 O34 W13 88.8(12) . . ?
W14 O34 W13 87.2(12) . . ?
W5 O11A W3 129.3(17) . 2_655 ?
P2 O12A W1 125.4(9) . 3_665 ?
P2 O12A W1 125.4(9) . . ?
W1 O12A W1 89.8(13) 3_665 . ?
P2 O12A W1 125.4(9) . 2_655 ?
W1 O12A W1 89.8(13) 3_665 2_655 ?
W1 O12A W1 89.8(13) . 2_655 ?
W17 O37 W9 153(3) . . ?
W10 O11B W2 127.2(19) . 2_665 ?
W2 O12B W2 153(2) . 2_665 ?
W16 O39 W14 152(3) . . ?
P3 O13B W4 126.3(11) . 3_565 ?
P3 O13B W4 126.3(11) . . ?
W4 O13B W4 88.6(16) 3_565 . ?
P3 O13B W4 126.3(11) . 2_665 ?
W4 O13B W4 88.6(16) 3_565 2_665 ?
W4 O13B W4 88.6(16) . 2_665 ?
C208 C209 C207 109(5) . . ?
C108 C109 C105 109(5) . . ?
C108 N101 C106 118(7) . . ?
C108 N101 C107 123(7) . . ?
C106 N101 C107 118(7) . . ?
C208 N203 C206 121(8) . . ?
C208 N203 C205 124(8) . . ?
C206 N203 C205 114(8) . . ?
C205 O205 C204 111(6) . . ?
C102 O105 C107 113(6) . . ?
N101 C108 C109 132(7) . . ?
N101 C107 O105 109(6) . . ?
N101 C107 C101 117(6) . . ?
O105 C107 C101 107(6) . . ?
N203 C208 C209 136(7) . . ?
C105 N103 C106 124(7) . . ?
O104 C106 N101 120(8) . . ?
O104 C106 N103 122(8) . . ?
N101 C106 N103 118(7) . . ?
C206 N201 C207 123(6) . . ?
N102 C105 N103 117(5) . . ?
N102 C105 C109 125(6) . . ?
N103 C105 C109 118(6) . . ?
N202 C207 N201 123(5) . . ?
N202 C207 C209 126(5) . . ?
N201 C207 C209 111(4) . . ?
N203 C206 O204 131(7) . . ?
N203 C206 N201 119(7) . . ?
O204 C206 N201 109(7) . . ?
N203 C205 O205 116(7) . . ?
N203 C205 C202 119(7) . . ?
O205 C205 C202 100(6) . . ?
C101 C104 O101 115(8) . . ?
C101 C104 C102 114(8) . . ?
O101 C104 C102 104(7) . . ?
O205 C204 C201 106(7) . . ?
O205 C204 C203 111(7) . . ?
C201 C204 C203 120(8) . . ?
O102 C103 C102 114(8) . . ?
O201 C203 C204 124(7) . . ?
O105 C102 C103 112(7) . . ?
O105 C102 C104 99(6) . . ?
C103 C102 C104 119(7) . . ?
O103 C101 C104 115(9) . . ?
O103 C101 C107 112(7) . . ?
C104 C101 C107 93(7) . . ?
C201 C202 O203 126(8) . . ?
C201 C202 C205 96(7) . . ?
O203 C202 C205 105(6) . . ?
C202 C201 C204 110(9) . . ?
C202 C201 O202 105(8) . . ?
C204 C201 O202 109(8) . . ?

loop_
_geom_bond_atom_site_label_1
_geom_bond_atom_site_label_2
_geom_bond_distance
_geom_bond_site_symmetry_2
_geom_bond_publ_flag
W1 O4A 1.67(4) . ?
W1 O1A 1.85(3) . ?
W1 O6A 1.87(3) . ?
W1 O5A 1.88(3) . ?
W1 O6A 1.89(3) 3_665 ?
W1 O12A 2.41(3) . ?
W2 O4B 1.69(3) . ?
W2 O7B 1.89(4) . ?
W2 O12B 1.89(4) . ?
W2 O12B 1.90(3) 3_565 ?
W2 O11B 1.97(4) 3_565 ?
W2 O2B 2.46(3) 3_565 ?
W3 O3A 1.65(3) . ?
W3 O9A 1.87(4) 2_655 ?
W3 O9A 1.92(4) . ?
W3 O10A 1.93(4) . ?
W3 O11A 1.97(4) 3_665 ?
W3 O13A 2.48(3) 3_665 ?
W4 O21B 1.66(4) . ?
W4 O8B 1.85(3) 2_665 ?
W4 O6B 1.87(3) . ?
W4 O5B 1.88(3) . ?
W4 O8B 1.90(3) . ?
W4 O13B 2.43(4) . ?
W5 O7A 1.65(4) . ?
W5 O11A 1.82(4) . ?
W5 O2A 1.88(4) . ?
W5 O5A 1.91(3) . ?
W5 O8A 1.94(4) 2_655 ?
W5 O13A 2.42(3) . ?
W6 O21A 1.66(4) . ?
W6 O10A 1.86(4) . ?
W6 O8A 1.89(4) . ?
W6 O1A 1.94(3) . ?
W6 O2A 1.93(4) . ?
W6 O13A 2.45(3) 3_665 ?
W7 O10B 1.65(4) . ?
W7 O7B 1.89(4) . ?
W7 O5B 1.91(3) . ?
W7 O9B 1.93(4) 3_565 ?
W7 O3B 1.96(3) . ?
W7 O2B 2.44(3) 3_565 ?
W8 O10 1.70(4) . ?
W8 O16 1.84(3) . ?
W8 O4 1.89(3) . ?
W8 O28 1.93(3) . ?
W8 O23 1.94(4) . ?
W8 O25 2.43(3) . ?
W9 O31 1.71(4) . ?
W9 O20 1.91(3) . ?
W9 O29 1.91(4) . ?
W9 O22 1.92(4) . ?
W9 O37 1.95(4) . ?
W9 O13 2.43(4) . ?
W10 O22B 1.62(4) . ?
W10 O11B 1.85(4) . ?
W10 O3B 1.87(3) . ?
W10 O9B 1.88(4) . ?
W10 O6B 1.91(3) . ?
W10 O2B 2.43(3) . ?
W11 O1 1.70(4) . ?
W11 O48 1.89(4) . ?
W11 O9 1.89(4) . ?
W11 O5 1.91(3) . ?
W11 O16 1.93(3) . ?
W11 O7 2.47(3) . ?
W12 O24 1.68(4) . ?
W12 O19 1.83(3) . ?
W12 O5 1.87(3) . ?
W12 O11 1.91(4) . ?
W12 O17 1.93(3) . ?
W12 O7 2.47(3) . ?
W13 O18 1.64(3) . ?
W13 O17 1.87(3) . ?
W13 O26 1.88(4) . ?
W13 O14 1.89(4) . ?
W13 O8 1.89(4) . ?
W13 O34 2.48(4) . ?
W14 O301 1.70(4) . ?
W14 O27 1.91(3) . ?
W14 O8 1.93(3) . ?
W14 O39 1.94(4) . ?
W14 O33 1.94(4) . ?
W14 O34 2.47(4) . ?
W15 O36 1.70(4) . ?
W15 O6 1.90(4) . ?
W15 O26 1.92(4) . ?
W15 O4 1.93(3) . ?
W15 O19 1.94(3) . ?
W15 O25 2.46(3) . ?
W16 O40 1.67(4) . ?
W16 O39 1.86(4) . ?
W16 O32 1.89(4) . ?
W16 O12 1.91(4) . ?
W16 O29 1.92(4) . ?
W16 O13 2.41(4) . ?
W17 O38 1.63(4) . ?
W17 O37 1.85(3) . ?
W17 O33 1.87(4) . ?
W17 O14 1.90(4) . ?
W17 O15 1.91(4) . ?
W17 O34 2.39(4) . ?
W18 O21 1.68(4) . ?
W18 O15 1.89(3) . ?
W18 O20 1.89(3) . ?
W18 O6 1.91(4) . ?
W18 O23 1.91(3) . ?
W18 O25 2.45(4) . ?
W19 O35 1.67(3) . ?
W19 O28 1.86(3) . ?
W19 O22 1.90(4) . ?
W19 O48 1.92(4) . ?
W19 O12 1.92(4) . ?
W19 O13 2.43(4) . ?
W20 O30 1.65(4) . ?
W20 O27 1.89(3) . ?
W20 O9 1.92(4) . ?
W20 O32 1.93(3) . ?
W20 O11 1.93(3) . ?
W20 O7 2.43(3) . ?
P2 O13A 1.49(3) . ?
P2 O13A 1.49(3) 2_655 ?
P2 O13A 1.49(3) 3_665 ?
P2 O12A 1.59(5) . ?
P3 O2B 1.49(3) 2_665 ?
P3 O2B 1.49(3) 3_565 ?
P3 O2B 1.49(3) . ?
P3 O13B 1.56(6) . ?
P1 O7 1.47(3) . ?
P1 O25 1.50(4) . ?
P1 O34 1.52(4) . ?
P1 O13 1.57(4) . ?
C209 C208 1.32(8) . ?
C209 C207 1.543(15) . ?
C109 C108 1.36(7) . ?
C109 C105 1.543(15) . ?
N101 C108 1.22(8) . ?
N101 C106 1.34(9) . ?
N101 C107 1.43(9) . ?
N203 C208 1.21(9) . ?
N203 C206 1.27(9) . ?
N203 C205 1.37(10) . ?
O205 C205 1.42(9) . ?
O205 C204 1.47(9) . ?
O105 C102 1.44(9) . ?
O105 C107 1.48(8) . ?
O204 C206 1.30(7) . ?
N102 C105 1.21(7) . ?
N202 C207 1.31(6) . ?
O104 C106 1.33(9) . ?
C107 C101 1.71(10) . ?
O103 C101 1.33(9) . ?
N103 C105 1.28(8) . ?
N103 C106 1.41(9) . ?
O102 C103 1.41(9) . ?
N201 C206 1.31(7) . ?
N201 C207 1.53(7) . ?
O203 C202 1.47(9) . ?
O201 C203 1.30(9) . ?
C205 C202 1.82(10) . ?
C104 C101 1.45(11) . ?
C104 O101 1.53(10) . ?
C104 C102 1.59(11) . ?
C204 C201 1.45(12) . ?
C204 C203 1.43(10) . ?
O202 C201 1.57(10) . ?
C103 C102 1.46(11) . ?
C202 C201 1.37(11) . ?
